data_4030505
loop_
_publ_author_name
'Lu, Y.-J.'
'Wu, P.'
'Ibers, J. A.'

_publ_section_title
;
 Synthesis of the new one-dimensional quaternary compound K2CuTaSe4 and
 its structural relationship to other compounds in the K/Cu/M/Q (M = Nb,
 Ta; Q = S, Se) system
;
_journal_name_full 'European Journal of Solid State and Inorganic Chemistry'
_journal_page_first 101
_journal_page_last 110
_journal_volume 30
_journal_year 1993
_chemical_formula_sum 'Cu K2 Se4 Ta'
_chemical_formula_weight 638.54
_space_group_IT_number 70
_symmetry_cell_setting orthorhombic
_symmetry_Int_Tables_number 70
_symmetry_space_group_name_Hall '-F 2uv 2vw'
_symmetry_space_group_name_H-M 'F d d d :2'
_cell_angle_alpha 90
_cell_angle_beta 90
_cell_angle_gamma 90
_cell_formula_units_Z 8
_cell_length_a 5.735(3)
_cell_length_b 13.481(7)
_cell_length_c 23.941(12)
_cell_volume 1851.0(16)
_diffrn_ambient_temperature 293
_diffrn_radiation_probe x-ray
_diffrn_radiation_type MoK\a
_diffrn_radiation_wavelength 0.70930
_exptl_absorpt_coefficient_mu 30.652
_exptl_crystal_density_diffrn 4.583
_exptl_crystal_F_000 2208
_refine_ls_number_parameters 17
_refine_ls_number_reflns 423
_refine_ls_R_factor_gt 0.067
_refine_ls_R_I_factor 0.131
_cod_data_source_file EJSSIC-1993-30-101-110.cif
_cod_data_source_block K2CuTaSe4
_cod_original_sg_symbol_H-M 'F d d d'
_cod_database_code 4030505

loop_
_symmetry_equiv_pos_site_id
_symmetry_equiv_pos_as_xyz
1 x,y,z
2 1/4-x,1/4-y,z
3 x,1/4-y,1/4-z
4 1/4-x,y,1/4-z
5 -x,-y,-z
6 3/4+x,3/4+y,-z
7 -x,3/4+y,3/4+z
8 3/4+x,-y,3/4+z
9 x,1/2+y,1/2+z
10 1/4-x,3/4-y,1/2+z
11 x,3/4-y,3/4-z
12 1/4-x,1/2+y,3/4-z
13 -x,1/2-y,1/2-z
14 3/4+x,1/4+y,1/2-z
15 -x,1/4+y,1/4+z
16 3/4+x,1/2-y,1/4+z
17 1/2+x,y,1/2+z
18 3/4-x,1/4-y,1/2+z
19 1/2+x,1/4-y,3/4-z
20 3/4-x,y,3/4-z
21 1/2-x,-y,1/2-z
22 1/4+x,3/4+y,1/2-z
23 1/2-x,3/4+y,1/4+z
24 1/4+x,-y,1/4+z
25 1/2+x,1/2+y,z
26 3/4-x,3/4-y,z
27 1/2+x,3/4-y,1/4-z
28 3/4-x,1/2+y,1/4-z
29 1/2-x,1/2-y,-z
30 1/4+x,1/4+y,-z
31 1/2-x,1/4+y,3/4+z
32 1/4+x,1/2-y,3/4+z

loop_
_atom_site_label
_atom_site_type_symbol
_atom_site_thermal_displace_type
_atom_site_fract_x
_atom_site_fract_y
_atom_site_fract_z
_atom_site_occupancy
_atom_site_U_iso_or_equiv
Ta Ta Uiso 0.12500 0.12500 0.62500 1.000 0.0162(3)
Se Se Uiso 0.3658(3) 0.72823(10) 0.18235(7) 1.000 0.0267(5)
Cu Cu Uiso 0.12500 0.12500 0.12500 1.000 0.0291(13)
K K Uiso 0.12500 0.12500 0.4454(3) 1.000 0.0355(13)

loop_
_atom_type_symbol
_atom_type_description
_atom_type_scat_dispersion_real
_atom_type_scat_dispersion_imag
_atom_type_scat_source
Cu Cu 0.3201 1.2651 ' International Tables Vol C Tables 4.2.6.8 and 6.1.1.4'
K K 0.2009 0.2494 ' International Tables Vol C Tables 4.2.6.8 and 6.1.1.4'
Se Se -0.0929 2.2259 ' International Tables Vol C Tables 4.2.6.8 and 6.1.1.4'
Ta Ta -0.7052 6.5227 ' International Tables Vol C Tables 4.2.6.8 and 6.1.1.4'

loop_
_geom_angle_atom_site_label_1
_geom_angle_atom_site_label_2
_geom_angle_atom_site_label_3
_geom_angle
_geom_angle_site_symmetry_1
_geom_angle_site_symmetry_3
_geom_angle_publ_flag
Se Ta Se 109.99(6) 9_545 10_555 yes
Se Ta Se 109.53(6) 9_545 11_555 yes
Se Ta Se 108.90(5) 9_545 12_545 yes
Se Ta Cu 125.24(4) 9_545 17_455 yes
Se Ta Cu 54.76(4) 9_545 17_555 yes
Se Ta Se 108.90(5) 10_555 11_555 yes
Se Ta Se 109.53(6) 10_555 12_545 yes
Se Ta Cu 54.76(4) 10_555 17_455 yes
Se Ta Cu 125.24(4) 10_555 17_555 yes
Se Ta Se 109.99(6) 11_555 12_545 yes
Se Ta Cu 125.24(4) 11_555 17_455 yes
Se Ta Cu 54.76(4) 11_555 17_555 yes
Se Ta Cu 54.76(4) 12_545 17_455 yes
Se Ta Cu 125.24(4) 12_545 17_555 yes
Cu Ta Cu 180.00 17_455 17_555 yes
Ta Se Cu 72.49(4) 9_554 25_555 yes
Ta Cu Ta 180.00 17_454 17_554 yes
Ta Cu Se 52.75(4) 17_454 25_445 yes
Ta Cu Se 127.25(4) 17_454 26_555 yes
Ta Cu Se 52.75(4) 17_454 27_455 yes
Ta Cu Se 127.25(4) 17_454 28_545 yes
Ta Cu Se 127.25(4) 17_554 25_445 yes
Ta Cu Se 52.75(4) 17_554 26_555 yes
Ta Cu Se 127.25(4) 17_554 27_455 yes
Ta Cu Se 52.75(4) 17_554 28_545 yes
Se Cu Se 112.02(5) 25_445 26_555 yes
Se Cu Se 105.50(5) 25_445 27_455 yes
Se Cu Se 110.97(5) 25_445 28_545 yes
Se Cu Se 110.97(5) 26_555 27_455 yes
Se Cu Se 105.50(5) 26_555 28_545 yes
Se Cu Se 112.02(5) 27_455 28_545 yes

loop_
_geom_bond_atom_site_label_1
_geom_bond_atom_site_label_2
_geom_bond_distance
_geom_bond_site_symmetry_2
_geom_bond_publ_flag
Ta Se 2.394(2) 9_545 yes
Ta Se 2.394(2) 10_555 yes
Ta Se 2.394(2) 11_555 yes
Ta Se 2.394(2) 12_545 yes
Ta Cu 2.8675(15) 17_455 yes
Ta Cu 2.8675(15) 17_555 yes
Se Cu 2.456(2) 25_555 yes
